data_2219010
loop_
_publ_author_name
'Xiao, Yan'
'Bi, Cai Feng'
'Wang, Ai Dong'
'Fan, Yu Hua'
'Zhang, Xia'
'Xu, Jia Kun'
'Xie, Si Tang'

_publ_section_title
1,1',5,5'-Tetramethyl-2,2'-diphenyl-4,4'-[<i>p</i>-phenylenebis(methylidynenitrilo)]di-1<i>H</i>-pyrazol-3(2<i>H</i>)-one
_journal_coeditor_code HB2742
_journal_issue 8
_journal_name_full 'Acta Crystallographica Section E'
_journal_page_first o1479
_journal_paper_doi 10.1107/S1600536808021028
_journal_volume 64
_journal_year 2008
_chemical_formula_iupac 'C30 H28 N6 O2'
_chemical_formula_moiety 'C30 H28 N6 O2'
_chemical_formula_sum 'C30 H28 N6 O2'
_chemical_formula_weight 504.58
_chemical_name_common
;
4-(4-[(<i>Z</i>,<i>Z</i>)-(1,5-Dimethyl-3-oxo-2-phenyl-2,3-dihydro-\
1<i>H</i>-pyrazol-4-yl)iminomethyl]benzylideneamino)-1,5-dimethyl-\
2-phenyl-1<i>H</i>-pyrazol-3(2<i>H</i>)-one
;
_chemical_name_systematic
;1,1',5,5'-Tetramethyl-2,2'-diphenyl-4,4'-[p-
phenylenebis(methylidynenitrilo)]di-1<i>H</i>-pyrazol-3(2<i>H</i>)-one
;
_space_group_IT_number 14
_symmetry_cell_setting monoclinic
_symmetry_space_group_name_Hall '-P 2ybc'
_symmetry_space_group_name_H-M 'P 1 21/c 1'
_atom_sites_solution_hydrogens geom
_atom_sites_solution_primary direct
_atom_sites_solution_secondary difmap
_audit_creation_method SHELXL-97
_cell_angle_alpha 90.00
_cell_angle_beta 95.147(2)
_cell_angle_gamma 90.00
_cell_formula_units_Z 2
_cell_length_a 6.0710(2)
_cell_length_b 22.2948(7)
_cell_length_c 9.8712(3)
_cell_measurement_reflns_used 1828
_cell_measurement_temperature 292(2)
_cell_measurement_theta_max 22.50
_cell_measurement_theta_min 2.26
_cell_volume 1330.70(7)
_computing_cell_refinement 'SAINT (Bruker, 2001)'
_computing_data_collection 'SMART (Bruker, 2001)'
_computing_data_reduction 'SAINT (Bruker, 2001)'
_computing_molecular_graphics 'PLATON (Spek, 2003)'
_computing_publication_material 'SHELXTL (Sheldrick, 2008)'
_computing_structure_refinement 'SHELXL97 (Sheldrick, 2008)'
_computing_structure_solution 'SHELXS97 (Sheldrick, 2008)'
_diffrn_ambient_temperature 292(2)
_diffrn_measured_fraction_theta_full 0.998
_diffrn_measured_fraction_theta_max 0.998
_diffrn_measurement_device_type 'Bruker APEX2 CCD'
_diffrn_measurement_method \w
_diffrn_radiation_monochromator graphite
_diffrn_radiation_source 'fine-focus sealed tube'
_diffrn_radiation_type MoK\a
_diffrn_radiation_wavelength 0.71073
_diffrn_reflns_av_R_equivalents 0.0271
_diffrn_reflns_av_sigmaI/netI 0.0392
_diffrn_reflns_limit_h_max 7
_diffrn_reflns_limit_h_min -7
_diffrn_reflns_limit_k_max 17
_diffrn_reflns_limit_k_min -28
_diffrn_reflns_limit_l_max 9
_diffrn_reflns_limit_l_min -12
_diffrn_reflns_number 9162
_diffrn_reflns_theta_full 27.45
_diffrn_reflns_theta_max 27.45
_diffrn_reflns_theta_min 1.83
_diffrn_standards_number 0
_exptl_absorpt_coefficient_mu 0.082
_exptl_absorpt_correction_type none
_exptl_crystal_colour orange
_exptl_crystal_density_diffrn 1.259
_exptl_crystal_density_method 'not measured'
_exptl_crystal_description plate
_exptl_crystal_F_000 532
_exptl_crystal_size_max 0.18
_exptl_crystal_size_mid 0.10
_exptl_crystal_size_min 0.09
_refine_diff_density_max 0.121
_refine_diff_density_min -0.179
_refine_ls_extinction_method none
_refine_ls_goodness_of_fit_ref 1.026
_refine_ls_hydrogen_treatment constr
_refine_ls_matrix_type full
_refine_ls_number_parameters 174
_refine_ls_number_reflns 3034
_refine_ls_number_restraints 0
_refine_ls_restrained_S_all 1.026
_refine_ls_R_factor_all 0.1111
_refine_ls_R_factor_gt 0.0486
_refine_ls_shift/su_max 0.001
_refine_ls_shift/su_mean 0.000
_refine_ls_structure_factor_coef Fsqd
_refine_ls_weighting_details 'calc w=1/[\s^2^(Fo^2^)+(0.0656P)^2^+0.0153P] where P=(Fo^2^+2Fc^2^)/3'
_refine_ls_weighting_scheme calc
_refine_ls_wR_factor_gt 0.1163
_refine_ls_wR_factor_ref 0.1411
_reflns_number_gt 1545
_reflns_number_total 3034
_reflns_threshold_expression I>2\s(I)
_cod_data_source_file hb2742.cif
_cod_data_source_block I
_cod_original_sg_symbol_H-M 'P 21/c'
_cod_database_code 2219010
_cod_database_fobs_code 2219010

loop_
_symmetry_equiv_pos_as_xyz
'x, y, z'
'-x, y+1/2, -z+1/2'
'-x, -y, -z'
'x, -y-1/2, z-1/2'

loop_
_atom_site_type_symbol
_atom_site_label
_atom_site_fract_x
_atom_site_fract_y
_atom_site_fract_z
_atom_site_U_iso_or_equiv
_atom_site_adp_type
_atom_site_calc_flag
_atom_site_refinement_flags
_atom_site_occupancy
C C1 0.5949(3) 0.12139(11) 0.32324(19) 0.0767(6) Uani d . 1
H H1 0.5483 0.1411 0.2427 0.092 Uiso calc R 1
C C2 0.6689(3) 0.06296(12) 0.3206(2) 0.0898(7) Uani d . 1
H H2 0.6696 0.0428 0.2382 0.108 Uiso calc R 1
C C3 0.7414(4) 0.03451(11) 0.4398(3) 0.0976(7) Uani d . 1
H H3 0.7902 -0.0050 0.4379 0.117 Uiso calc R 1
C C4 0.7420(4) 0.06412(12) 0.5614(2) 0.0936(7) Uani d . 1
H H4 0.7959 0.0450 0.6412 0.112 Uiso calc R 1
C C5 0.6643(3) 0.12151(11) 0.56657(19) 0.0777(6) Uani d . 1
H H5 0.6608 0.1410 0.6497 0.093 Uiso calc R 1
C C6 0.5907(3) 0.15033(9) 0.44679(17) 0.0638(5) Uani d . 1
C C7 0.6507(3) 0.25841(8) 0.49729(18) 0.0680(5) Uani d . 1
C C8 0.5528(3) 0.31031(9) 0.42952(16) 0.0657(5) Uani d . 1
C C9 0.3701(3) 0.29191(11) 0.34882(16) 0.0677(5) Uani d . 1
C C10 0.2076(3) 0.32926(10) 0.26424(18) 0.0837(6) Uani d . 1
H H10A 0.1999 0.3158 0.1715 0.126 Uiso calc R 1
H H10B 0.2536 0.3705 0.2689 0.126 Uiso calc R 1
H H10C 0.0646 0.3256 0.2978 0.126 Uiso calc R 1
C C11 0.1418(3) 0.19847(10) 0.3420(2) 0.0868(6) Uani d . 1
H H11A 0.0685 0.2043 0.4232 0.130 Uiso calc R 1
H H11B 0.1695 0.1565 0.3300 0.130 Uiso calc R 1
H H11C 0.0497 0.2133 0.2650 0.130 Uiso calc R 1
C C12 0.8174(3) 0.38194(9) 0.49480(17) 0.0709(5) Uani d . 1
H H12 0.8987 0.3517 0.5407 0.085 Uiso calc R 1
C C13 0.9078(3) 0.44231(9) 0.49655(17) 0.0647(5) Uani d . 1
C C14 0.7891(3) 0.49092(10) 0.44065(18) 0.0758(6) Uani d . 1
H H14 0.6464 0.4852 0.4000 0.091 Uiso calc R 1
C C15 0.8790(3) 0.54686(9) 0.44463(19) 0.0782(6) Uani d . 1
H H15 0.7957 0.5787 0.4070 0.094 Uiso calc R 1
N N1 0.5147(2) 0.21053(8) 0.45312(14) 0.0699(5) Uani d . 1
N N2 0.3520(2) 0.23112(8) 0.35370(14) 0.0709(5) Uani d . 1
N N3 0.6298(2) 0.36905(8) 0.43221(14) 0.0692(4) Uani d . 1
O O1 0.8196(2) 0.25210(6) 0.57570(14) 0.0871(5) Uani d . 1

loop_
_atom_site_aniso_label
_atom_site_aniso_U_11
_atom_site_aniso_U_22
_atom_site_aniso_U_33
_atom_site_aniso_U_12
_atom_site_aniso_U_13
_atom_site_aniso_U_23
C1 0.0660(11) 0.1017(18) 0.0610(13) -0.0126(11) -0.0015(9) -0.0058(11)
C2 0.0811(14) 0.1034(19) 0.0843(16) -0.0086(13) 0.0044(12) -0.0195(14)
C3 0.0867(15) 0.0909(17) 0.113(2) -0.0014(12) -0.0011(14) -0.0023(16)
C4 0.0888(15) 0.107(2) 0.0824(17) 0.0020(13) -0.0072(12) 0.0115(14)
C5 0.0653(11) 0.1053(18) 0.0605(13) -0.0029(11) -0.0064(9) -0.0020(11)
C6 0.0466(9) 0.0866(15) 0.0563(11) -0.0086(9) -0.0051(8) -0.0048(10)
C7 0.0526(9) 0.0930(15) 0.0554(11) -0.0021(9) -0.0110(8) -0.0130(10)
C8 0.0527(9) 0.0910(15) 0.0509(10) 0.0064(10) -0.0094(8) -0.0077(9)
C9 0.0487(9) 0.1015(17) 0.0505(10) 0.0041(10) -0.0086(8) -0.0064(10)
C10 0.0628(11) 0.1145(17) 0.0696(13) 0.0125(10) -0.0170(9) -0.0040(11)
C11 0.0511(10) 0.1288(18) 0.0764(13) -0.0119(10) -0.0170(9) -0.0014(12)
C12 0.0620(11) 0.0919(15) 0.0562(11) 0.0073(10) -0.0099(9) -0.0055(10)
C13 0.0590(10) 0.0832(14) 0.0497(10) 0.0020(9) -0.0070(8) -0.0066(9)
C14 0.0555(10) 0.0959(17) 0.0716(12) 0.0021(10) -0.0187(9) -0.0014(11)
C15 0.0643(11) 0.0872(16) 0.0781(13) 0.0062(11) -0.0210(10) 0.0021(11)
N1 0.0542(8) 0.0945(13) 0.0571(9) 0.0002(8) -0.0174(7) -0.0081(8)
N2 0.0477(8) 0.1039(14) 0.0570(9) 0.0000(8) -0.0175(7) -0.0055(8)
N3 0.0579(9) 0.0914(13) 0.0557(9) 0.0025(8) -0.0085(7) -0.0079(8)
O1 0.0706(8) 0.0991(11) 0.0832(9) 0.0021(7) -0.0401(7) -0.0085(7)

loop_
_atom_type_symbol
_atom_type_description
_atom_type_scat_dispersion_real
_atom_type_scat_dispersion_imag
_atom_type_scat_source
C C 0.0033 0.0016 'International Tables Vol C Tables 4.2.6.8 and 6.1.1.4'
H H 0.0000 0.0000 'International Tables Vol C Tables 4.2.6.8 and 6.1.1.4'
N N 0.0061 0.0033 'International Tables Vol C Tables 4.2.6.8 and 6.1.1.4'
O O 0.0106 0.0060 'International Tables Vol C Tables 4.2.6.8 and 6.1.1.4'

loop_
_geom_angle_atom_site_label_1
_geom_angle_atom_site_label_2
_geom_angle_atom_site_label_3
_geom_angle_site_symmetry_1
_geom_angle_site_symmetry_3
_geom_angle
C2 C1 C6 . . 119.3(2)
C2 C1 H1 . . 120.4
C6 C1 H1 . . 120.4
C3 C2 C1 . . 120.0(2)
C3 C2 H2 . . 120.0
C1 C2 H2 . . 120.0
C4 C3 C2 . . 120.2(2)
C4 C3 H3 . . 119.9
C2 C3 H3 . . 119.9
C5 C4 C3 . . 120.7(2)
C5 C4 H4 . . 119.7
C3 C4 H4 . . 119.7
C4 C5 C6 . . 119.3(2)
C4 C5 H5 . . 120.4
C6 C5 H5 . . 120.4
C1 C6 C5 . . 120.5(2)
C1 C6 N1 . . 120.73(17)
C5 C6 N1 . . 118.80(17)
O1 C7 N1 . . 122.90(17)
O1 C7 C8 . . 131.90(17)
N1 C7 C8 . . 105.18(15)
C9 C8 N3 . . 123.15(18)
C9 C8 C7 . . 108.00(18)
N3 C8 C7 . . 128.68(15)
N2 C9 C8 . . 109.98(16)
N2 C9 C10 . . 121.68(16)
C8 C9 C10 . . 128.3(2)
C9 C10 H10A . . 109.5
C9 C10 H10B . . 109.5
H10A C10 H10B . . 109.5
C9 C10 H10C . . 109.5
H10A C10 H10C . . 109.5
H10B C10 H10C . . 109.5
N2 C11 H11A . . 109.5
N2 C11 H11B . . 109.5
H11A C11 H11B . . 109.5
N2 C11 H11C . . 109.5
H11A C11 H11C . . 109.5
H11B C11 H11C . . 109.5
N3 C12 C13 . . 122.21(17)
N3 C12 H12 . . 118.9
C13 C12 H12 . . 118.9
C14 C13 C15 . 3_766 117.43(17)
C14 C13 C12 . . 122.44(16)
C15 C13 C12 3_766 . 120.13(17)
C15 C14 C13 . . 120.76(16)
C15 C14 H14 . . 119.6
C13 C14 H14 . . 119.6
C14 C15 C13 . 3_766 121.81(17)
C14 C15 H15 . . 119.1
C13 C15 H15 3_766 . 119.1
C7 N1 N2 . . 109.12(15)
C7 N1 C6 . . 123.38(14)
N2 N1 C6 . . 119.21(14)
C9 N2 N1 . . 107.21(13)
C9 N2 C11 . . 124.40(15)
N1 N2 C11 . . 116.47(16)
C12 N3 C8 . . 120.28(16)

loop_
_geom_bond_atom_site_label_1
_geom_bond_atom_site_label_2
_geom_bond_site_symmetry_2
_geom_bond_distance
C1 C2 . 1.379(3)
C1 C6 . 1.382(2)
C1 H1 . 0.9300
C2 C3 . 1.373(3)
C2 H2 . 0.9300
C3 C4 . 1.370(3)
C3 H3 . 0.9300
C4 C5 . 1.366(3)
C4 H4 . 0.9300
C5 C6 . 1.384(2)
C5 H5 . 0.9300
C6 N1 . 1.422(2)
C7 O1 . 1.2360(19)
C7 N1 . 1.395(2)
C7 C8 . 1.438(2)
C8 C9 . 1.369(2)
C8 N3 . 1.390(2)
C9 N2 . 1.361(2)
C9 C10 . 1.488(2)
C10 H10A . 0.9600
C10 H10B . 0.9600
C10 H10C . 0.9600
C11 N2 . 1.464(2)
C11 H11A . 0.9600
C11 H11B . 0.9600
C11 H11C . 0.9600
C12 N3 . 1.279(2)
C12 C13 . 1.453(3)
C12 H12 . 0.9300
C13 C14 . 1.388(2)
C13 C15 3_766 1.391(2)
C14 C15 . 1.361(2)
C14 H14 . 0.9300
C15 C13 3_766 1.391(2)
C15 H15 . 0.9300
N1 N2 . 1.4056(17)

loop_
_geom_hbond_atom_site_label_D
_geom_hbond_atom_site_label_H
_geom_hbond_atom_site_label_A
_geom_hbond_site_symmetry_A
_geom_hbond_distance_DH
_geom_hbond_distance_HA
_geom_hbond_distance_DA
_geom_hbond_angle_DHA
C11 H11C O1 4_465 0.96 2.36 3.321(2) 179
C11 H11A O1 1_455 0.96 2.47 3.375(3) 157
C12 H12 O1 . 0.93 2.30 3.002(2) 132

loop_
_geom_torsion_atom_site_label_1
_geom_torsion_atom_site_label_2
_geom_torsion_atom_site_label_3
_geom_torsion_atom_site_label_4
_geom_torsion_site_symmetry_1
_geom_torsion_site_symmetry_4
_geom_torsion
C6 C1 C2 C3 . . -1.3(3)
C1 C2 C3 C4 . . -0.5(3)
C2 C3 C4 C5 . . 2.1(3)
C3 C4 C5 C6 . . -2.0(3)
C2 C1 C6 C5 . . 1.4(3)
C2 C1 C6 N1 . . -179.78(16)
C4 C5 C6 C1 . . 0.3(3)
C4 C5 C6 N1 . . -178.63(17)
O1 C7 C8 C9 . . 177.28(19)
N1 C7 C8 C9 . . -0.80(19)
O1 C7 C8 N3 . . 2.0(3)
N1 C7 C8 N3 . . -176.11(16)
N3 C8 C9 N2 . . 171.85(15)
C7 C8 C9 N2 . . -3.78(19)
N3 C8 C9 C10 . . -7.7(3)
C7 C8 C9 C10 . . 176.65(17)
N3 C12 C13 C14 . . 5.7(3)
N3 C12 C13 C15 . 3_766 -174.14(16)
C15 C13 C14 C15 3_766 . -0.4(3)
C12 C13 C14 C15 . . 179.78(18)
C13 C14 C15 C13 . 3_766 0.4(3)
O1 C7 N1 N2 . . -173.36(16)
C8 C7 N1 N2 . . 4.94(18)
O1 C7 N1 C6 . . -25.5(3)
C8 C7 N1 C6 . . 152.81(15)
C1 C6 N1 C7 . . -114.23(18)
C5 C6 N1 C7 . . 64.6(2)
C1 C6 N1 N2 . . 30.6(2)
C5 C6 N1 N2 . . -150.49(15)
C8 C9 N2 N1 . . 6.81(18)
C10 C9 N2 N1 . . -173.58(15)
C8 C9 N2 C11 . . 147.84(16)
C10 C9 N2 C11 . . -32.6(2)
C7 N1 N2 C9 . . -7.32(18)
C6 N1 N2 C9 . . -156.74(15)
C7 N1 N2 C11 . . -151.89(16)
C6 N1 N2 C11 . . 58.7(2)
C13 C12 N3 C8 . . 177.92(15)
C9 C8 N3 C12 . . -170.27(17)
C7 C8 N3 C12 . . 4.4(3)
